data_1513039
loop_
_publ_author_name
'Lamsh\"oft, Marc'
'Storp, J\"urgen'
'Ivanova, Bojidarka'
'Spiteller, Michael'

_publ_section_title
;
 Gas-phase CT-stabilized Ag(I) and Zn(II) metal-organic
 complexes&#x0096;experimental vs. theoretical study
;
_journal_name_full Polyhedron
_journal_page_first 2564
_journal_paper_doi 10.1016/j.poly.2011.07.003
_journal_volume 30
_journal_year 2011
_chemical_formula_moiety 'C12 H24 N2 O2, Cl4 Zn, O'
_chemical_formula_sum 'C12 H24 Cl4 N2 O3 Zn'
_chemical_formula_weight 451.50
_chemical_melting_point 522
_space_group_IT_number 2
_symmetry_cell_setting triclinic
_symmetry_space_group_name_Hall '-P 1'
_symmetry_space_group_name_H-M 'P -1'
_atom_sites_solution_hydrogens geom
_atom_sites_solution_primary direct
_atom_sites_solution_secondary difmap
_audit_creation_method SHELXL-97
_cell_angle_alpha 99.284(16)
_cell_angle_beta 90.049(16)
_cell_angle_gamma 97.645(17)
_cell_formula_units_Z 2
_cell_length_a 8.376(3)
_cell_length_b 8.495(4)
_cell_length_c 13.243(6)
_cell_measurement_temperature 292(2)
_cell_volume 921.4(7)
_computing_cell_refinement 'Bruker SAINT'
_computing_data_collection 'Bruker GIS'
_computing_data_reduction 'Bruker SAINT'
_computing_molecular_graphics 'Bruker APEX2'
_computing_structure_refinement 'SHELXL-97 (Sheldrick, 2008)'
_computing_structure_solution 'SHELXS-97 (Sheldrick, 2008)'
_diffrn_ambient_temperature 292(2)
_diffrn_measured_fraction_theta_full 0.977
_diffrn_measured_fraction_theta_max 0.977
_diffrn_measurement_device_type 'Bruker SMART X2S'
_diffrn_measurement_method '\w scans'
_diffrn_radiation_monochromator 'doubly curved silicon crystal'
_diffrn_radiation_source 'micro-focus sealed tube'
_diffrn_radiation_type MoK\a
_diffrn_radiation_wavelength 0.71073
_diffrn_reflns_av_R_equivalents 0.0993
_diffrn_reflns_av_sigmaI/netI 0.1264
_diffrn_reflns_limit_h_max 9
_diffrn_reflns_limit_h_min -9
_diffrn_reflns_limit_k_max 10
_diffrn_reflns_limit_k_min -10
_diffrn_reflns_limit_l_max 15
_diffrn_reflns_limit_l_min -15
_diffrn_reflns_number 8626
_diffrn_reflns_theta_full 25.14
_diffrn_reflns_theta_max 25.13
_diffrn_reflns_theta_min 2.45
_exptl_absorpt_coefficient_mu 1.924
_exptl_absorpt_correction_T_max 0.8309
_exptl_absorpt_correction_T_min 0.5285
_exptl_absorpt_correction_type multi-scan
_exptl_crystal_colour colorless
_exptl_crystal_density_diffrn 1.628
_exptl_crystal_density_method 'not measured'
_exptl_crystal_description plate
_exptl_crystal_F_000 464
_exptl_crystal_size_max 0.38
_exptl_crystal_size_mid 0.27
_exptl_crystal_size_min 0.10
_refine_diff_density_max 0.554
_refine_diff_density_min -0.732
_refine_diff_density_rms 0.111
_refine_ls_extinction_method none
_refine_ls_goodness_of_fit_ref 0.990
_refine_ls_hydrogen_treatment constr
_refine_ls_matrix_type full
_refine_ls_number_parameters 199
_refine_ls_number_reflns 3215
_refine_ls_number_restraints 0
_refine_ls_restrained_S_all 0.990
_refine_ls_R_factor_all 0.1072
_refine_ls_R_factor_gt 0.0569
_refine_ls_shift/su_max 0.023
_refine_ls_shift/su_mean 0.002
_refine_ls_structure_factor_coef Fsqd
_refine_ls_weighting_details 'calc w=1/[\s^2^(Fo^2^)+(0.0311P)^2^+0.0000P] where P=(Fo^2^+2Fc^2^)/3'
_refine_ls_weighting_scheme calc
_refine_ls_wR_factor_gt 0.1143
_refine_ls_wR_factor_ref 0.1337
_reflns_number_gt 1985
_reflns_number_total 3215
_reflns_threshold_expression >2sigma(I)
_cod_data_source_file Struct-200-34-6.cif
_cod_data_source_block 200-34
_cod_depositor_comments
;
The following automatic conversions were performed:

'_chemical_melting_point' value '522K' was changed to '522' - the
value should be numeric and without a unit
designator.

'_symmetry_cell_setting' value 'Triclinic' changed to
'triclinic' according to the built-in table from CIF Core dictionary
named 'cif_core.dic' version 2.4.1 from 2010-06-29.

Automatic conversion script
Id: cif_fix_values 1891 2012-01-12 08:04:46Z andrius 
;
_cod_original_cell_volume 921.3(7)
_cod_database_code 1513039

loop_
_symmetry_equiv_pos_as_xyz
'x, y, z'
'-x, -y, -z'

loop_
_atom_site_label
_atom_site_type_symbol
_atom_site_fract_x
_atom_site_fract_y
_atom_site_fract_z
_atom_site_U_iso_or_equiv
_atom_site_adp_type
_atom_site_occupancy
_atom_site_symmetry_multiplicity
_atom_site_calc_flag
_atom_site_refinement_flags
Zn1 Zn 0.36904(8) 1.37321(8) 0.25634(6) 0.0348(2) Uani 1 1 d .
Cl1 Cl 0.21400(17) 1.14481(18) 0.28982(12) 0.0390(4) Uani 1 1 d .
Cl2 Cl 0.22003(19) 1.58126(18) 0.28569(13) 0.0446(4) Uani 1 1 d .
Cl3 Cl 0.43333(17) 1.33577(18) 0.09098(13) 0.0414(4) Uani 1 1 d .
O1 O 0.8069(5) 0.8426(5) 0.2542(3) 0.0445(12) Uani 1 1 d .
N1 N 0.0556(5) 0.6767(5) 0.0114(3) 0.0218(11) Uani 1 1 d .
C1 C 0.8181(6) 0.9413(7) 0.4358(5) 0.0331(15) Uani 1 1 d .
H1A H 0.8872 1.0394 0.4277 0.040 Uiso 1 1 calc R
H1B H 0.8446 0.9135 0.5014 0.040 Uiso 1 1 calc R
Cl4 Cl 0.5963(2) 1.42368(19) 0.35244(16) 0.0612(6) Uani 1 1 d .
N2 N 0.6428(5) 0.9713(5) 0.4347(4) 0.0273(12) Uani 1 1 d .
O2 O 0.2125(4) 0.9674(4) -0.0553(3) 0.0356(10) Uani 1 1 d .
C2 C 0.8499(7) 0.8091(7) 0.3524(5) 0.0451(18) Uani 1 1 d .
H2A H 0.9632 0.7965 0.3539 0.054 Uiso 1 1 calc R
H2B H 0.7882 0.7087 0.3638 0.054 Uiso 1 1 calc R
C3 C 0.1517(6) 0.8315(7) -0.1289(5) 0.0327(15) Uani 1 1 d .
H3A H 0.2367 0.7656 -0.1472 0.039 Uiso 1 1 calc R
H3B H 0.1172 0.8675 -0.1903 0.039 Uiso 1 1 calc R
C4 C 0.0100(6) 0.7307(6) -0.0873(4) 0.0264(14) Uani 1 1 d .
H4A H -0.0786 0.7937 -0.0749 0.032 Uiso 1 1 calc R
H4B H -0.0262 0.6369 -0.1380 0.032 Uiso 1 1 calc R
C5 C 0.6378(7) 0.8546(7) 0.2487(5) 0.0423(17) Uani 1 1 d .
H5A H 0.5763 0.7542 0.2602 0.051 Uiso 1 1 calc R
H5B H 0.6095 0.8732 0.1810 0.051 Uiso 1 1 calc R
C6 C 0.2673(6) 0.9174(6) 0.0340(5) 0.0325(15) Uani 1 1 d .
H6A H 0.3131 1.0110 0.0822 0.039 Uiso 1 1 calc R
H6B H 0.3512 0.8500 0.0164 0.039 Uiso 1 1 calc R
C7 C 0.5959(7) 0.9907(7) 0.3278(4) 0.0352(15) Uani 1 1 d .
H7A H 0.6509 1.0918 0.3126 0.042 Uiso 1 1 calc R
H7B H 0.4809 0.9947 0.3242 0.042 Uiso 1 1 calc R
C8 C 0.1685(6) 0.5513(6) -0.0016(4) 0.0235(13) Uani 1 1 d .
H8A H 0.2632 0.5903 -0.0370 0.028 Uiso 1 1 calc R
H8B H 0.2033 0.5351 0.0655 0.028 Uiso 1 1 calc R
C9 C 0.6354(6) 1.1226(6) 0.5110(4) 0.0280(14) Uani 1 1 d .
H9A H 0.7008 1.2120 0.4873 0.034 Uiso 1 1 calc R
H9B H 0.6806 1.1097 0.5761 0.034 Uiso 1 1 calc R
OS1 O 0.0287(7) 1.6616(7) 0.5598(6) 0.120(3) Uani 1 1 d .
C10 C 0.5346(6) 0.8381(6) 0.4737(5) 0.0291(14) Uani 1 1 d .
H10A H 0.5324 0.7392 0.4251 0.035 Uiso 1 1 calc R
H10B H 0.5784 0.8206 0.5382 0.035 Uiso 1 1 calc R
C11 C 0.1307(6) 0.8243(6) 0.0839(4) 0.0263(14) Uani 1 1 d .
H11A H 0.0492 0.8934 0.1045 0.032 Uiso 1 1 calc R
H11B H 0.1714 0.7917 0.1448 0.032 Uiso 1 1 calc R
C12 C -0.0925(6) 0.6069(6) 0.0603(4) 0.0251(14) Uani 1 1 d .
H12A H -0.0646 0.5921 0.1289 0.030 Uiso 1 1 calc R
H12B H -0.1704 0.6826 0.0660 0.030 Uiso 1 1 calc R

loop_
_atom_site_aniso_label
_atom_site_aniso_U_11
_atom_site_aniso_U_22
_atom_site_aniso_U_33
_atom_site_aniso_U_23
_atom_site_aniso_U_13
_atom_site_aniso_U_12
Zn1 0.0350(4) 0.0258(4) 0.0443(5) 0.0078(3) -0.0022(3) 0.0044(3)
Cl1 0.0403(9) 0.0343(9) 0.0425(11) 0.0123(8) -0.0009(8) -0.0021(7)
Cl2 0.0539(10) 0.0371(10) 0.0446(11) 0.0002(8) -0.0013(8) 0.0214(8)
Cl3 0.0337(9) 0.0421(10) 0.0520(11) 0.0141(8) 0.0147(8) 0.0098(7)
O1 0.043(3) 0.050(3) 0.039(3) -0.002(2) 0.021(2) 0.010(2)
N1 0.020(2) 0.019(2) 0.028(3) 0.007(2) 0.006(2) 0.0062(19)
C1 0.019(3) 0.038(4) 0.042(4) 0.006(3) 0.002(3) 0.005(3)
Cl4 0.0557(11) 0.0343(10) 0.0920(17) 0.0142(10) -0.0310(11) -0.0039(8)
N2 0.024(3) 0.023(3) 0.036(3) 0.007(2) 0.010(2) 0.003(2)
O2 0.040(2) 0.025(2) 0.042(3) 0.011(2) 0.000(2) -0.0045(18)
C2 0.038(4) 0.043(4) 0.054(5) 0.004(4) 0.012(4) 0.010(3)
C3 0.035(3) 0.028(3) 0.037(4) 0.012(3) 0.010(3) 0.000(3)
C4 0.027(3) 0.021(3) 0.034(4) 0.009(3) 0.001(3) 0.009(2)
C5 0.051(4) 0.043(4) 0.030(4) -0.002(3) 0.010(3) 0.007(3)
C6 0.037(4) 0.019(3) 0.038(4) 0.001(3) -0.003(3) -0.002(3)
C7 0.040(4) 0.038(4) 0.031(4) 0.012(3) 0.005(3) 0.006(3)
C8 0.021(3) 0.021(3) 0.032(4) 0.011(3) 0.006(3) 0.008(2)
C9 0.032(3) 0.018(3) 0.031(4) -0.004(3) 0.005(3) 0.002(2)
OS1 0.099(5) 0.101(5) 0.159(7) 0.024(5) 0.070(5) 0.001(4)
C10 0.035(3) 0.020(3) 0.035(4) 0.009(3) 0.011(3) 0.007(3)
C11 0.026(3) 0.020(3) 0.030(4) -0.002(3) 0.002(3) 0.000(2)
C12 0.022(3) 0.021(3) 0.034(4) 0.009(3) 0.015(3) 0.007(2)

loop_
_atom_type_symbol
_atom_type_description
_atom_type_scat_dispersion_real
_atom_type_scat_dispersion_imag
_atom_type_scat_source
C C 0.0033 0.0016 'International Tables Vol C Tables 4.2.6.8 and 6.1.1.4'
H H 0.0000 0.0000 'International Tables Vol C Tables 4.2.6.8 and 6.1.1.4'
N N 0.0061 0.0033 'International Tables Vol C Tables 4.2.6.8 and 6.1.1.4'
O O 0.0106 0.0060 'International Tables Vol C Tables 4.2.6.8 and 6.1.1.4'
Cl Cl 0.1484 0.1585 'International Tables Vol C Tables 4.2.6.8 and 6.1.1.4'
Zn Zn 0.2839 1.4301 'International Tables Vol C Tables 4.2.6.8 and 6.1.1.4'

loop_
_geom_angle_atom_site_label_1
_geom_angle_atom_site_label_2
_geom_angle_atom_site_label_3
_geom_angle
_geom_angle_site_symmetry_1
_geom_angle_site_symmetry_3
Cl3 Zn1 Cl4 108.93(8) . .
Cl3 Zn1 Cl2 108.54(7) . .
Cl4 Zn1 Cl2 111.68(7) . .
Cl3 Zn1 Cl1 108.57(7) . .
Cl4 Zn1 Cl1 110.56(7) . .
Cl2 Zn1 Cl1 108.48(7) . .
C2 O1 C5 110.4(4) . .
C12 N1 C8 107.0(4) . .
C12 N1 C11 107.6(4) . .
C8 N1 C11 109.9(4) . .
C12 N1 C4 109.9(4) . .
C8 N1 C4 114.5(4) . .
C11 N1 C4 107.8(4) . .
C2 C1 N2 111.9(5) . .
C2 C1 H1A 109.2 . .
N2 C1 H1A 109.2 . .
C2 C1 H1B 109.2 . .
N2 C1 H1B 109.2 . .
H1A C1 H1B 107.9 . .
C7 N2 C9 112.1(4) . .
C7 N2 C10 112.5(4) . .
C9 N2 C10 106.6(4) . .
C7 N2 C1 108.8(4) . .
C9 N2 C1 105.6(4) . .
C10 N2 C1 110.9(4) . .
C6 O2 C3 110.3(4) . .
O1 C2 C1 111.1(5) . .
O1 C2 H2A 109.4 . .
C1 C2 H2A 109.4 . .
O1 C2 H2B 109.4 . .
C1 C2 H2B 109.4 . .
H2A C2 H2B 108.0 . .
O2 C3 C4 111.2(4) . .
O2 C3 H3A 109.4 . .
C4 C3 H3A 109.4 . .
O2 C3 H3B 109.4 . .
C4 C3 H3B 109.4 . .
H3A C3 H3B 108.0 . .
N1 C4 C3 111.6(4) . .
N1 C4 H4A 109.3 . .
C3 C4 H4A 109.3 . .
N1 C4 H4B 109.3 . .
C3 C4 H4B 109.3 . .
H4A C4 H4B 108.0 . .
O1 C5 C7 110.5(5) . .
O1 C5 H5A 109.6 . .
C7 C5 H5A 109.6 . .
O1 C5 H5B 109.6 . .
C7 C5 H5B 109.6 . .
H5A C5 H5B 108.1 . .
O2 C6 C11 111.1(4) . .
O2 C6 H6A 109.4 . .
C11 C6 H6A 109.4 . .
O2 C6 H6B 109.4 . .
C11 C6 H6B 109.4 . .
H6A C6 H6B 108.0 . .
N2 C7 C5 112.0(5) . .
N2 C7 H7A 109.2 . .
C5 C7 H7A 109.2 . .
N2 C7 H7B 109.2 . .
C5 C7 H7B 109.2 . .
H7A C7 H7B 107.9 . .
C12 C8 N1 112.7(4) 2_565 .
C12 C8 H8A 109.0 2_565 .
N1 C8 H8A 109.0 . .
C12 C8 H8B 109.1 2_565 .
N1 C8 H8B 109.0 . .
H8A C8 H8B 107.8 . .
N2 C9 C10 112.5(4) . 2_676
N2 C9 H9A 109.1 . .
C10 C9 H9A 109.1 2_676 .
N2 C9 H9B 109.1 . .
C10 C9 H9B 109.1 2_676 .
H9A C9 H9B 107.8 . .
C9 C10 N2 112.0(4) 2_676 .
C9 C10 H10A 109.2 2_676 .
N2 C10 H10A 109.2 . .
C9 C10 H10B 109.2 2_676 .
N2 C10 H10B 109.2 . .
H10A C10 H10B 107.9 . .
C6 C11 N1 111.2(4) . .
C6 C11 H11A 109.4 . .
N1 C11 H11A 109.4 . .
C6 C11 H11B 109.4 . .
N1 C11 H11B 109.4 . .
H11A C11 H11B 108.0 . .
C8 C12 N1 113.0(4) 2_565 .
C8 C12 H12A 109.0 2_565 .
N1 C12 H12A 109.0 . .
C8 C12 H12B 109.0 2_565 .
N1 C12 H12B 109.0 . .
H12A C12 H12B 107.8 . .

loop_
_geom_bond_atom_site_label_1
_geom_bond_atom_site_label_2
_geom_bond_distance
_geom_bond_site_symmetry_2
Zn1 Cl3 2.238(2) .
Zn1 Cl4 2.243(2) .
Zn1 Cl2 2.2799(18) .
Zn1 Cl1 2.2924(17) .
O1 C2 1.431(7) .
O1 C5 1.436(7) .
N1 C12 1.496(6) .
N1 C8 1.506(6) .
N1 C11 1.513(6) .
N1 C4 1.517(7) .
C1 C2 1.494(8) .
C1 N2 1.524(6) .
C1 H1A 0.9700 .
C1 H1B 0.9700 .
N2 C7 1.509(7) .
N2 C9 1.510(6) .
N2 C10 1.512(6) .
O2 C6 1.416(7) .
O2 C3 1.422(6) .
C2 H2A 0.9700 .
C2 H2B 0.9700 .
C3 C4 1.526(6) .
C3 H3A 0.9700 .
C3 H3B 0.9700 .
C4 H4A 0.9700 .
C4 H4B 0.9700 .
C5 C7 1.508(8) .
C5 H5A 0.9700 .
C5 H5B 0.9700 .
C6 C11 1.516(6) .
C6 H6A 0.9700 .
C6 H6B 0.9700 .
C7 H7A 0.9700 .
C7 H7B 0.9700 .
C8 C12 1.499(7) 2_565
C8 H8A 0.9700 .
C8 H8B 0.9700 .
C9 C10 1.511(7) 2_676
C9 H9A 0.9700 .
C9 H9B 0.9700 .
C10 C9 1.511(7) 2_676
C10 H10A 0.9700 .
C10 H10B 0.9700 .
C11 H11A 0.9700 .
C11 H11B 0.9700 .
C12 C8 1.499(7) 2_565
C12 H12A 0.9700 .
C12 H12B 0.9700 .
